data_1543701
loop_
_publ_author_name
'Overgaard, Jacob'
'M\/oller, Louise H'
'Borup, Mette A.'
'Tricoire, Maxime'
'Walsh, James P. S.'
'Diehl, Marcel'
'Rentschler, Eva'

_publ_section_title
;
 Magnetism and variable temperature and pressure crystal structures of a
 linear oligonuclear cobalt bis-semiquinonate.
;
_journal_issue 32
_journal_name_full 'Dalton transactions (Cambridge, England : 2003)'
_journal_page_first 12924
_journal_page_last 12932
_journal_paper_doi 10.1039/c6dt02024k
_journal_volume 45
_journal_year 2016
_chemical_formula_moiety 'C60 H106 Co3 N2 O12'
_chemical_formula_sum 'C60 H106 Co3 N2 O12'
_chemical_formula_weight 1224.25
_space_group_crystal_system triclinic
_space_group_IT_number 2
_space_group_name_Hall '-P 1'
_space_group_name_H-M_alt 'P -1'
_symmetry_space_group_name_Hall '-P 1'
_symmetry_space_group_name_H-M 'P -1'
_atom_sites_solution_hydrogens geom
_audit_creation_date 2016-06-16
_audit_creation_method
;
Olex2 1.2
(compiled 2016.02.19 svn.r3266 for OlexSys, GUI svn.r5155)
;
_audit_update_record
;
2016-07-06 deposited with the CCDC.
2016-07-19 downloaded from the CCDC.
;
_cell_angle_alpha 84.771(12)
_cell_angle_beta 81.525(15)
_cell_angle_gamma 81.41(2)
_cell_formula_units_Z 2
_cell_length_a 10.472(3)
_cell_length_b 12.763(3)
_cell_length_c 23.102(2)
_cell_measurement_reflns_used 1486
_cell_measurement_temperature 295(1)
_cell_measurement_theta_max 16.8610
_cell_measurement_theta_min 1.7680
_cell_volume 3012.2(12)
_computing_cell_refinement 'CrysAlisPro 1.171.38.41 (Rigaku OD, 2015)'
_computing_data_collection 'CrysAlisPro 1.171.38.41 (Rigaku OD, 2015)'
_computing_data_reduction 'CrysAlisPro 1.171.38.41 (Rigaku OD, 2015)'
_computing_molecular_graphics 'Olex2 (Dolomanov et al., 2009)'
_computing_publication_material 'Olex2 (Dolomanov et al., 2009)'
_computing_structure_refinement 'ShelXL (Sheldrick, 2015)'
_diffrn_ambient_environment air
_diffrn_ambient_temperature 295(1)
_diffrn_detector 'CCD plate'
_diffrn_detector_area_resol_mean 10.3590
_diffrn_detector_type Atlas
_diffrn_measured_fraction_theta_full 0.382
_diffrn_measured_fraction_theta_max 0.382
_diffrn_measurement_details
;
List of Runs (angles in degrees, time in seconds):

  1  \w    -25.00  11.00   1.00   60.00    --   18.53  81.00 151.00   36
  2  \w     -4.00  69.00   1.00   60.00    --   18.53 -97.00-143.00   73
  3  \w    -25.00  14.00   1.00   60.00    --   18.53  77.00 -30.00   39
  4  \w     60.00 112.00   1.00   60.00    --   18.53 178.00 -90.00   52
  5  \w    -48.00  31.00   1.00   60.00    --   18.53  26.00  -7.00   79
  6  \w    -15.00  62.00   1.00   60.00    --   18.53 -67.00  23.00   77
  7  \w    -28.00  16.00   1.00   60.00    --   18.53  38.00-180.00   44
  8  \w   -114.00 -68.00   1.00   60.00    --  -19.47-178.00 -90.00   46
  9  \w     12.00  40.00   1.00   60.00    --  -19.47-114.00-135.00   28
 10  \w    -33.00  13.00   1.00   60.00    --  -19.47  26.00  -7.00   46
 11  \w     -8.00  20.00   1.00   60.00    --  -19.47  19.00-180.00   28
 12  \w    -49.00 -19.00   1.00   60.00    --  -19.47  19.00-180.00   30
 13  \w   -112.00 -87.00   1.00   60.00    --  -19.47-145.00  72.00   25
 14  \w    -38.00 -13.00   1.00   60.00    --  -19.47  77.00 -30.00   25
 15  \w     -1.00  26.00   1.00   60.00    --  -19.47 -39.00  12.00   27
;
_diffrn_measurement_device 'four-circle diffractometer'
_diffrn_measurement_device_type 'SuperNova, Single source at offset, Atlas'
_diffrn_measurement_method '\w scans'
_diffrn_orient_matrix_type 'CrysAlisPro convention (1999,Acta A55,543-557)'
_diffrn_orient_matrix_UB_11 0.0565755000
_diffrn_orient_matrix_UB_12 0.0208848000
_diffrn_orient_matrix_UB_13 0.0044841000
_diffrn_orient_matrix_UB_21 0.0203078000
_diffrn_orient_matrix_UB_22 0.0032182000
_diffrn_orient_matrix_UB_23 -0.0307108000
_diffrn_orient_matrix_UB_31 -0.0341603000
_diffrn_orient_matrix_UB_32 0.0522310000
_diffrn_orient_matrix_UB_33 -0.0022738000
_diffrn_radiation_monochromator mirror
_diffrn_radiation_probe x-ray
_diffrn_radiation_type MoK\a
_diffrn_radiation_wavelength 0.71073
_diffrn_reflns_av_R_equivalents 0.1312
_diffrn_reflns_av_unetI/netI 0.1120
_diffrn_reflns_Laue_measured_fraction_full 0.382
_diffrn_reflns_Laue_measured_fraction_max 0.382
_diffrn_reflns_limit_h_max 6
_diffrn_reflns_limit_h_min -6
_diffrn_reflns_limit_k_max 12
_diffrn_reflns_limit_k_min -12
_diffrn_reflns_limit_l_max 23
_diffrn_reflns_limit_l_min -22
_diffrn_reflns_number 14705
_diffrn_reflns_point_group_measured_fraction_full 0.382
_diffrn_reflns_point_group_measured_fraction_max 0.382
_diffrn_reflns_theta_full 20.810
_diffrn_reflns_theta_max 20.810
_diffrn_reflns_theta_min 1.618
_diffrn_source 'micro-focus sealed X-ray tube'
_diffrn_source_type 'SuperNova (Mo) X-ray Source'
_exptl_absorpt_coefficient_mu 0.337
_exptl_absorpt_correction_T_max 1.00000
_exptl_absorpt_correction_T_min 0.60147
_exptl_absorpt_correction_type multi-scan
_exptl_absorpt_process_details
;
CrysAlisPro 1.171.38.41 (Rigaku Oxford Diffraction, 2015)
Empirical absorption correction using spherical harmonics,
 implemented in SCALE3 ABSPACK scaling algorithm.
;
_exptl_crystal_colour 'clear dark black'
_exptl_crystal_colour_lustre clear
_exptl_crystal_colour_modifier dark
_exptl_crystal_colour_primary black
_exptl_crystal_density_diffrn 1.350
_exptl_crystal_description irregular
_exptl_crystal_F_000 1314
_refine_diff_density_max 0.409
_refine_diff_density_min -0.507
_refine_diff_density_rms 0.080
_refine_ls_extinction_method none
_refine_ls_goodness_of_fit_ref 1.042
_refine_ls_hydrogen_treatment constr
_refine_ls_matrix_type full
_refine_ls_number_parameters 709
_refine_ls_number_reflns 2410
_refine_ls_number_restraints 663
_refine_ls_restrained_S_all 0.917
_refine_ls_R_factor_all 0.1710
_refine_ls_R_factor_gt 0.1064
_refine_ls_shift/su_max 0.001
_refine_ls_shift/su_mean 0.000
_refine_ls_structure_factor_coef Fsqd
_refine_ls_weighting_details 'w=1/[\s^2^(Fo^2^)+(0.1880P)^2^+39.0920P] where P=(Fo^2^+2Fc^2^)/3'
_refine_ls_weighting_scheme calc
_refine_ls_wR_factor_gt 0.2665
_refine_ls_wR_factor_ref 0.3361
_reflns_Friedel_coverage 0.000
_reflns_number_gt 1377
_reflns_number_total 2410
_reflns_threshold_expression 'I > 2\s(I)'
_cod_data_source_file c6dt02024k2.cif
_cod_data_source_block p3_b
_cod_depositor_comments 'Adding full bibliography for 1543686--1543702.cif.'
_cod_original_cell_volume 3012.4(12)
_cod_database_code 1543701
_chemical_oxdiff_formula 'Co3 N2 O12 C60 H106'
_shelx_space_group_comment
;
The symmetry employed for this shelxl refinement is uniquely defined
by the following loop, which should always be used as a source of
symmetry information in preference to the above space-group names.
They are only intended as comments.
;
_reflns_odcompleteness_completeness 38.14
_reflns_odcompleteness_iscentric 1
_reflns_odcompleteness_theta 20.77
_olex2_refinement_description
;
1. Fixed Uiso
 At 1.2 times of:
  All C(H) groups, All C(H,H) groups
 At 1.5 times of:
  All C(H,H,H) groups
2. Rigid body (RIGU) restrains
 All non-hydrogen atoms
 with sigma for 1-2 distances of 0.004 and sigma for 1-3 distances of 0.004
3.a Secondary CH2 refined with riding coordinates:
 C1(H1A,H1B), C3(H3A,H3B), C5(H5A,H5B), C7(H7A,H7B), C9(H9A,H9B), C11(H11A,H11B)
3.b Aromatic/amide H refined with riding coordinates:
 C15(H15), C17(H17), C40(H40), C42(H42)
3.c Idealised Me refined as rotating group:
 C2(H2A,H2B,H2C), C4(H4A,H4B,H4C), C6(H6A,H6B,H6C), C8(H8A,H8B,H8C), C10(H10A,
 H10B,H10C), C12(H12A,H12B,H12C), C20(H20A,H20B,H20C), C21(H21A,H21B,H21C),
 C22(H22A,H22B,H22C), C24(H24A,H24B,H24C), C25(H25A,H25B,H25C), C26(H26A,H26B,
 H26C), C29(H29A,H29B,H29C), C30(H30A,H30B,H30C), C31(H31A,H31B,H31C), C34(H34A,
 H34B,H34C), C35(H35A,H35B,H35C), C36(H36A,H36B,H36C), C44(H44A,H44B,H44C),
 C45(H45A,H45B,H45C), C46(H46A,H46B,H46C), C48(H48A,H48B,H48C), C49(H49A,H49B,
 H49C), C50(H50A,H50B,H50C), C53(H53A,H53B,H53C), C54(H54A,H54B,H54C), C55(H55A,
 H55B,H55C), C58(H58A,H58B,H58C), C59(H59A,H59B,H59C), C60(H60A,H60B,H60C)
;
_shelx_shelxl_version_number 2014/7
_olex2_submission_special_instructions 'No special instructions were received'
_oxdiff_exptl_absorpt_empirical_details
;
Empirical correction (ABSPACK) includes:
- Absorption correction using spherical harmonics
- Frame scaling
;
_oxdiff_exptl_absorpt_empirical_full_max 1.517
_oxdiff_exptl_absorpt_empirical_full_min 0.792

loop_
_space_group_symop_operation_xyz
'x, y, z'
'-x, -y, -z'

loop_
_atom_site_label
_atom_site_type_symbol
_atom_site_fract_x
_atom_site_fract_y
_atom_site_fract_z
_atom_site_U_iso_or_equiv
_atom_site_adp_type
_atom_site_occupancy
_atom_site_site_symmetry_order
_atom_site_calc_flag
_atom_site_refinement_flags_posn
_atom_site_refinement_flags_adp
_atom_site_disorder_assembly
_atom_site_disorder_group
Co1 Co 0.3502(9) 0.3249(4) 0.87200(15) 0.063(5) Uani 1 1 d . U . .
Co2 Co 0.4920(8) 0.3561(4) 0.73607(14) 0.059(5) Uani 1 1 d . U . .
Co3 Co 0.6428(9) 0.2751(4) 0.59972(15) 0.055(5) Uani 1 1 d . U A 1
O1 O 0.286(4) 0.1861(18) 0.8923(7) 0.064(7) Uani 1 1 d . U . .
O2 O 0.402(4) 0.2480(19) 0.7938(7) 0.060(6) Uani 1 1 d . U . .
O3 O 0.187(4) 0.4202(19) 0.8426(8) 0.067(7) Uani 1 1 d . U . .
O4 O 0.367(5) 0.464(2) 0.7928(10) 0.087(8) Uani 1 1 d . U . .
O5 O 0.531(5) 0.310(2) 0.8820(8) 0.077(7) Uani 1 1 d . U . .
O6 O 0.629(4) 0.356(2) 0.7915(7) 0.073(7) Uani 1 1 d . U . .
O7 O 0.625(3) 0.2413(17) 0.6923(6) 0.059(7) Uani 1 1 d . U . .
O8 O 0.752(3) 0.1391(16) 0.6050(6) 0.049(10) Uani 1 1 d . U . .
O9 O 0.348(5) 0.338(2) 0.6806(8) 0.070(7) Uani 1 1 d . U . .
O10 O 0.462(6) 0.258(3) 0.6008(9) 0.079(7) Uani 1 1 d . U . .
O11 O 0.566(4) 0.4744(18) 0.6858(8) 0.065(7) Uani 1 1 d . U . .
O12 O 0.678(4) 0.4083(18) 0.6057(7) 0.069(8) Uani 1 1 d . U . .
N1 N 0.289(5) 0.384(3) 0.9581(11) 0.069(8) Uani 1 1 d . U . .
N2 N 0.680(5) 0.293(3) 0.5050(10) 0.062(9) Uani 1 1 d . U A 1
C1 C 0.158(7) 0.343(3) 0.9779(13) 0.071(10) Uani 1 1 d . U . .
H1A H 0.0974 0.3741 0.9498 0.085 Uiso 1 1 calc R . . .
H1B H 0.1711 0.2653 0.9755 0.085 Uiso 1 1 calc R . . .
C2 C 0.093(6) 0.367(4) 1.0383(11) 0.078(15) Uani 1 1 d . U . .
H2A H 0.0540 0.3053 1.0570 0.116 Uiso 1 1 calc GR . . .
H2B H 0.0255 0.4285 1.0359 0.116 Uiso 1 1 calc GR . . .
H2C H 0.1583 0.3829 1.0615 0.116 Uiso 1 1 calc GR . . .
C3 C 0.375(6) 0.344(3) 0.9977(11) 0.072(10) Uani 1 1 d . U . .
H3A H 0.3353 0.3668 1.0369 0.086 Uiso 1 1 calc R . . .
H3B H 0.4551 0.3775 0.9865 0.086 Uiso 1 1 calc R . . .
C4 C 0.415(6) 0.227(3) 1.0040(14) 0.077(19) Uani 1 1 d . U . .
H4A H 0.4032 0.1954 0.9685 0.116 Uiso 1 1 calc GR . . .
H4B H 0.3621 0.1965 1.0380 0.116 Uiso 1 1 calc GR . . .
H4C H 0.5074 0.2126 1.0097 0.116 Uiso 1 1 calc GR . . .
C5 C 0.248(7) 0.495(3) 0.9553(13) 0.068(10) Uani 1 1 d . U . .
H5A H 0.2176 0.5196 0.9951 0.082 Uiso 1 1 calc R . . .
H5B H 0.1764 0.5144 0.9312 0.082 Uiso 1 1 calc R . . .
C6 C 0.380(7) 0.553(3) 0.9244(16) 0.084(13) Uani 1 1 d . U . .
H6A H 0.4225 0.5154 0.8898 0.126 Uiso 1 1 calc GR . . .
H6B H 0.4418 0.5483 0.9529 0.126 Uiso 1 1 calc GR . . .
H6C H 0.3527 0.6274 0.9125 0.126 Uiso 1 1 calc GR . . .
C7 C 0.796(7) 0.339(3) 0.4876(14) 0.073(10) Uani 1 1 d . U A 1
H7A H 0.7781 0.4142 0.4976 0.088 Uiso 1 1 calc R . A 1
H7B H 0.8164 0.3394 0.4443 0.088 Uiso 1 1 calc R . A 1
C8 C 0.911(6) 0.290(3) 0.5127(11) 0.072(12) Uani 1 1 d . U A 1
H8A H 0.9458 0.2231 0.4943 0.109 Uiso 1 1 calc GR . A 1
H8B H 0.8886 0.2747 0.5550 0.109 Uiso 1 1 calc GR . A 1
H8C H 0.9777 0.3377 0.5057 0.109 Uiso 1 1 calc GR . A 1
C9 C 0.589(5) 0.371(3) 0.4839(9) 0.063(11) Uani 1 1 d . U A 1
H9A H 0.5955 0.4365 0.5024 0.076 Uiso 1 1 calc R . A 1
H9B H 0.5023 0.3504 0.4996 0.076 Uiso 1 1 calc R . A 1
C10 C 0.587(8) 0.401(5) 0.4197(12) 0.14(4) Uani 1 1 d . U A 1
H10A H 0.5592 0.3439 0.4012 0.215 Uiso 1 1 calc GR . A 1
H10B H 0.6744 0.4133 0.4012 0.215 Uiso 1 1 calc GR . A 1
H10C H 0.5258 0.4665 0.4147 0.215 Uiso 1 1 calc GR . A 1
C11 C 0.710(7) 0.194(3) 0.4835(12) 0.063(11) Uani 1 1 d . U A 1
H11A H 0.7789 0.1517 0.5045 0.075 Uiso 1 1 calc R . A 1
H11B H 0.7464 0.2017 0.4415 0.075 Uiso 1 1 calc R . A 1
C12 C 0.564(7) 0.115(3) 0.4910(15) 0.090(13) Uani 1 1 d . U A 1
H12A H 0.4936 0.1576 0.4719 0.135 Uiso 1 1 calc GR . A 1
H12B H 0.5327 0.1006 0.5326 0.135 Uiso 1 1 calc GR . A 1
H12C H 0.5909 0.0483 0.4722 0.135 Uiso 1 1 calc GR . A 1
C13 C 0.300(5) 0.119(3) 0.8524(11) 0.054(10) Uani 1 1 d . U . .
C14 C 0.376(6) 0.158(3) 0.7964(11) 0.056(10) Uani 1 1 d . U . .
C15 C 0.391(6) 0.090(3) 0.7472(11) 0.071(13) Uani 1 1 d . U . .
H15 H 0.4207 0.1172 0.7086 0.085 Uiso 1 1 calc R . . .
C16 C 0.363(7) -0.006(3) 0.7562(12) 0.079(11) Uani 1 1 d . U . .
C17 C 0.295(6) -0.043(3) 0.8107(10) 0.069(11) Uani 1 1 d . U . .
H17 H 0.2602 -0.1088 0.8143 0.083 Uiso 1 1 calc R . . .
C18 C 0.280(6) 0.021(3) 0.8599(11) 0.061(10) Uani 1 1 d . U . .
C19 C 0.382(8) -0.083(4) 0.7059(14) 0.080(12) Uani 1 1 d . U . .
C20 C 0.466(7) -0.035(3) 0.6514(12) 0.079(13) Uani 1 1 d . U . .
H20A H 0.4384 0.0415 0.6464 0.119 Uiso 1 1 calc GR . . .
H20B H 0.4546 -0.0686 0.6163 0.119 Uiso 1 1 calc GR . . .
H20C H 0.5581 -0.0485 0.6572 0.119 Uiso 1 1 calc GR . . .
C21 C 0.257(8) -0.093(4) 0.6889(13) 0.082(13) Uani 1 1 d . U . .
H21A H 0.2061 -0.1306 0.7208 0.123 Uiso 1 1 calc GR . . .
H21B H 0.2708 -0.1322 0.6536 0.123 Uiso 1 1 calc GR . . .
H21C H 0.2103 -0.0217 0.6807 0.123 Uiso 1 1 calc GR . . .
C22 C 0.458(6) -0.188(3) 0.7253(15) 0.082(14) Uani 1 1 d . U . .
H22A H 0.5449 -0.1769 0.7315 0.123 Uiso 1 1 calc GR . . .
H22B H 0.4648 -0.2382 0.6948 0.123 Uiso 1 1 calc GR . . .
H22C H 0.4118 -0.2172 0.7619 0.123 Uiso 1 1 calc GR . . .
C23 C 0.196(7) -0.023(3) 0.9186(12) 0.072(10) Uani 1 1 d . U . .
C24 C 0.153(6) -0.137(3) 0.9154(12) 0.078(11) Uani 1 1 d . U . .
H24A H 0.1468 -0.1484 0.8746 0.117 Uiso 1 1 calc GR . . .
H24B H 0.0678 -0.1406 0.9392 0.117 Uiso 1 1 calc GR . . .
H24C H 0.2178 -0.1921 0.9305 0.117 Uiso 1 1 calc GR . . .
C25 C 0.067(6) 0.054(3) 0.9296(12) 0.077(12) Uani 1 1 d . U . .
H25A H 0.0812 0.1252 0.9132 0.116 Uiso 1 1 calc GR . . .
H25B H 0.0383 0.0549 0.9719 0.116 Uiso 1 1 calc GR . . .
H25C H 0.0001 0.0293 0.9106 0.116 Uiso 1 1 calc GR . . .
C26 C 0.282(6) -0.018(3) 0.9688(12) 0.085(11) Uani 1 1 d . U . .
H26A H 0.3620 -0.0685 0.9624 0.128 Uiso 1 1 calc GR . . .
H26B H 0.2330 -0.0358 1.0070 0.128 Uiso 1 1 calc GR . . .
H26C H 0.3048 0.0541 0.9681 0.128 Uiso 1 1 calc GR . . .
C27 C 0.241(6) 0.483(3) 0.8041(12) 0.065(9) Uani 1 1 d . U . .
C28 C 0.186(8) 0.584(4) 0.7771(15) 0.078(10) Uani 1 1 d . U . .
C29 C 0.042(9) 0.554(4) 0.779(2) 0.106(12) Uani 1 1 d . U B 1
H29A H 0.0389 0.5128 0.7457 0.159 Uiso 1 1 calc GR . B 1
H29B H -0.0209 0.6193 0.7772 0.159 Uiso 1 1 calc GR . B 1
H29C H 0.0185 0.5119 0.8158 0.159 Uiso 1 1 calc GR . B 1
C30 C 0.229(7) 0.604(3) 0.7147(12) 0.075(13) Uani 1 1 d . U C 1
H30A H 0.3242 0.5992 0.7079 0.113 Uiso 1 1 calc GR . C 1
H30B H 0.1905 0.6755 0.7014 0.113 Uiso 1 1 calc GR . C 1
H30C H 0.2012 0.5514 0.6928 0.113 Uiso 1 1 calc GR . C 1
C31 C 0.156(7) 0.666(3) 0.8127(14) 0.082(13) Uani 1 1 d . U D 1
H31A H 0.1049 0.6429 0.8494 0.123 Uiso 1 1 calc GR . D 1
H31B H 0.1052 0.7259 0.7931 0.123 Uiso 1 1 calc GR . D 1
H31C H 0.2367 0.6878 0.8213 0.123 Uiso 1 1 calc GR . D 1
C32 C 0.638(8) 0.322(4) 0.8473(14) 0.073(8) Uani 1 1 d . U . .
C33 C 0.772(8) 0.341(4) 0.8659(14) 0.075(8) Uani 1 1 d . U . .
C34 C 0.774(7) 0.453(3) 0.8730(13) 0.084(10) Uani 1 1 d . U . .
H34A H 0.7787 0.4923 0.8345 0.127 Uiso 1 1 calc GR . . .
H34B H 0.8508 0.4604 0.8913 0.127 Uiso 1 1 calc GR . . .
H34C H 0.6950 0.4812 0.8980 0.127 Uiso 1 1 calc GR . . .
C35 C 0.889(7) 0.293(3) 0.8231(15) 0.085(11) Uani 1 1 d . U . .
H35A H 0.8665 0.2317 0.8063 0.127 Uiso 1 1 calc GR . . .
H35B H 0.9641 0.2707 0.8444 0.127 Uiso 1 1 calc GR . . .
H35C H 0.9111 0.3468 0.7916 0.127 Uiso 1 1 calc GR . . .
C36 C 0.768(7) 0.270(3) 0.9269(12) 0.080(11) Uani 1 1 d . U . .
H36A H 0.6811 0.2836 0.9493 0.120 Uiso 1 1 calc GR . . .
H36B H 0.8326 0.2895 0.9494 0.120 Uiso 1 1 calc GR . . .
H36C H 0.7887 0.1951 0.9193 0.120 Uiso 1 1 calc GR . . .
C37 C 0.684(6) 0.150(3) 0.7063(11) 0.062(8) Uiso 1 1 d . U . .
C38 C 0.769(5) 0.094(2) 0.6584(10) 0.049(7) Uiso 1 1 d . U . .
C39 C 0.820(6) -0.012(3) 0.6700(10) 0.07(2) Uani 1 1 d . U . .
C40 C 0.823(6) -0.052(2) 0.7269(10) 0.05(3) Uani 1 1 d . U . .
H40 H 0.8833 -0.1121 0.7361 0.064 Uiso 1 1 calc R . . .
C41 C 0.733(5) -0.001(3) 0.7730(9) 0.06(2) Uani 1 1 d . U . .
C42 C 0.696(5) 0.108(3) 0.7659(10) 0.053(7) Uiso 1 1 d . U . .
H42 H 0.6790 0.1513 0.7981 0.063 Uiso 1 1 calc R . . .
C43 C 0.905(7) -0.073(3) 0.6157(12) 0.07(2) Uani 1 1 d . U . .
C44 C 0.801(7) -0.089(3) 0.5734(12) 0.09(2) Uani 1 1 d . U . .
H44A H 0.7234 -0.1121 0.5972 0.131 Uiso 1 1 calc GR . . .
H44B H 0.8401 -0.1433 0.5460 0.131 Uiso 1 1 calc GR . . .
H44C H 0.7767 -0.0218 0.5512 0.131 Uiso 1 1 calc GR . . .
C45 C 0.973(7) -0.177(3) 0.6383(11) 0.08(2) Uani 1 1 d . U . .
H45A H 1.0384 -0.1639 0.6621 0.113 Uiso 1 1 calc GR . . .
H45B H 1.0159 -0.2180 0.6053 0.113 Uiso 1 1 calc GR . . .
H45C H 0.9092 -0.2171 0.6625 0.113 Uiso 1 1 calc GR . . .
C46 C 1.008(6) -0.005(3) 0.5852(11) 0.07(2) Uani 1 1 d . U . .
H46A H 0.9640 0.0651 0.5728 0.103 Uiso 1 1 calc GR . . .
H46B H 1.0559 -0.0394 0.5507 0.103 Uiso 1 1 calc GR . . .
H46C H 1.0681 0.0031 0.6125 0.103 Uiso 1 1 calc GR . . .
C47 C 0.731(7) -0.061(3) 0.8343(11) 0.07(2) Uani 1 1 d . U . .
C48 C 0.879(7) -0.087(4) 0.8514(12) 0.08(2) Uani 1 1 d . U . .
H48A H 0.8759 -0.1168 0.8921 0.122 Uiso 1 1 calc GR . . .
H48B H 0.9179 -0.0211 0.8471 0.122 Uiso 1 1 calc GR . . .
H48C H 0.9311 -0.1381 0.8252 0.122 Uiso 1 1 calc GR . . .
C49 C 0.678(7) -0.161(3) 0.8304(11) 0.08(2) Uani 1 1 d . U . .
H49A H 0.7046 -0.2127 0.8620 0.117 Uiso 1 1 calc GR . . .
H49B H 0.7130 -0.1899 0.7924 0.117 Uiso 1 1 calc GR . . .
H49C H 0.5831 -0.1473 0.8340 0.117 Uiso 1 1 calc GR . . .
C50 C 0.642(7) 0.004(3) 0.8799(10) 0.07(2) Uani 1 1 d . U . .
H50A H 0.6734 0.0723 0.8804 0.100 Uiso 1 1 calc GR . . .
H50B H 0.6436 -0.0345 0.9186 0.100 Uiso 1 1 calc GR . . .
H50C H 0.5532 0.0155 0.8701 0.100 Uiso 1 1 calc GR . . .
C51 C 0.351(8) 0.295(4) 0.6336(15) 0.071(8) Uani 1 1 d . U . .
C52 C 0.205(8) 0.279(4) 0.6176(14) 0.078(8) Uani 1 1 d . U . .
C53 C 0.231(8) 0.195(3) 0.5737(14) 0.087(11) Uani 1 1 d . U . .
H53A H 0.2954 0.2157 0.5410 0.131 Uiso 1 1 calc GR . . .
H53B H 0.1496 0.1892 0.5588 0.131 Uiso 1 1 calc GR . . .
H53C H 0.2643 0.1270 0.5926 0.131 Uiso 1 1 calc GR . . .
C54 C 0.177(8) 0.391(3) 0.5877(12) 0.080(11) Uani 1 1 d . U . .
H54A H 0.1398 0.4414 0.6175 0.120 Uiso 1 1 calc GR . . .
H54B H 0.1141 0.3909 0.5601 0.120 Uiso 1 1 calc GR . . .
H54C H 0.2577 0.4130 0.5664 0.120 Uiso 1 1 calc GR . . .
C55 C 0.114(8) 0.257(4) 0.6711(14) 0.095(11) Uani 1 1 d . U . .
H55A H 0.1615 0.2134 0.7003 0.142 Uiso 1 1 calc GR . . .
H55B H 0.0466 0.2182 0.6611 0.142 Uiso 1 1 calc GR . . .
H55C H 0.0724 0.3239 0.6872 0.142 Uiso 1 1 calc GR . . .
C56 C 0.660(8) 0.472(4) 0.6456(15) 0.067(8) Uani 1 1 d . U . .
C57 C 0.748(9) 0.555(4) 0.6498(17) 0.091(9) Uani 1 1 d . U . .
C58 C 0.723(9) 0.643(5) 0.600(2) 0.123(13) Uani 1 1 d . U E 1
H58A H 0.7029 0.6113 0.5662 0.185 Uiso 1 1 calc GR . E 1
H58B H 0.8015 0.6778 0.5887 0.185 Uiso 1 1 calc GR . E 1
H58C H 0.6499 0.6956 0.6143 0.185 Uiso 1 1 calc GR . E 1
C59 C 0.883(9) 0.518(4) 0.6369(19) 0.131(12) Uani 1 1 d . U F 1
H59A H 0.9206 0.5018 0.6735 0.196 Uiso 1 1 calc GR . F 1
H59B H 0.9260 0.5736 0.6129 0.196 Uiso 1 1 calc GR . F 1
H59C H 0.8948 0.4542 0.6152 0.196 Uiso 1 1 calc GR . F 1
C60 C 0.711(9) 0.613(3) 0.7041(15) 0.107(13) Uani 1 1 d . U G 1
H60A H 0.6904 0.6893 0.6934 0.161 Uiso 1 1 calc GR . G 1
H60B H 0.7838 0.6017 0.7273 0.161 Uiso 1 1 calc GR . G 1
H60C H 0.6346 0.5872 0.7274 0.161 Uiso 1 1 calc GR . G 1

loop_
_atom_site_aniso_label
_atom_site_aniso_U_11
_atom_site_aniso_U_22
_atom_site_aniso_U_33
_atom_site_aniso_U_23
_atom_site_aniso_U_13
_atom_site_aniso_U_12
Co1 0.075(12) 0.064(4) 0.052(2) -0.008(2) -0.004(4) -0.019(6)
Co2 0.069(10) 0.065(3) 0.043(2) -0.002(2) 0.000(3) -0.019(5)
Co3 0.060(12) 0.065(4) 0.042(2) -0.0014(19) -0.008(4) -0.014(6)
O1 0.070(19) 0.061(7) 0.061(7) -0.010(5) -0.010(8) -0.012(8)
O2 0.071(15) 0.066(7) 0.045(6) -0.005(5) -0.007(7) -0.020(8)
O3 0.071(15) 0.072(10) 0.063(8) -0.006(7) -0.009(8) -0.025(10)
O4 0.074(15) 0.083(10) 0.108(10) -0.031(8) 0.002(8) -0.026(9)
O5 0.075(13) 0.109(14) 0.052(8) -0.009(8) -0.009(7) -0.027(9)
O6 0.074(14) 0.085(11) 0.062(7) -0.005(6) -0.009(7) -0.020(9)
O7 0.061(15) 0.068(9) 0.048(6) -0.005(5) -0.006(7) -0.014(9)
O8 0.06(2) 0.068(10) 0.025(7) -0.002(6) -0.006(9) -0.026(13)
O9 0.074(14) 0.071(11) 0.069(8) -0.003(7) -0.016(8) -0.017(9)
O10 0.070(14) 0.106(14) 0.070(9) -0.023(8) -0.012(7) -0.024(9)
O11 0.066(16) 0.066(8) 0.063(8) 0.004(6) -0.009(8) -0.015(8)
O12 0.08(2) 0.074(7) 0.057(7) -0.005(6) -0.005(9) -0.024(9)
N1 0.077(19) 0.075(10) 0.060(8) -0.018(7) -0.010(8) -0.018(11)
N2 0.06(2) 0.074(11) 0.045(7) 0.003(6) -0.009(7) -0.005(11)
C1 0.08(2) 0.081(15) 0.059(11) -0.023(10) -0.011(10) -0.022(13)
C2 0.08(3) 0.10(2) 0.062(12) -0.023(12) -0.015(15) -0.03(2)
C3 0.07(2) 0.094(15) 0.051(10) -0.017(9) -0.003(10) -0.016(14)
C4 0.08(5) 0.096(15) 0.053(14) -0.010(12) 0.002(19) -0.01(2)
C5 0.08(2) 0.077(11) 0.062(14) -0.023(8) -0.025(13) -0.020(12)
C6 0.08(3) 0.075(16) 0.11(3) -0.004(14) -0.025(18) -0.017(15)
C7 0.07(2) 0.086(15) 0.060(13) 0.018(10) -0.016(9) -0.013(12)
C8 0.07(2) 0.09(2) 0.055(14) -0.002(14) -0.013(12) -0.005(15)
C9 0.07(2) 0.074(15) 0.044(9) -0.004(9) -0.019(10) -0.004(14)
C10 0.15(7) 0.20(5) 0.052(10) 0.023(13) -0.019(14) 0.06(6)
C11 0.07(3) 0.077(12) 0.039(10) 0.005(7) -0.008(12) -0.006(13)
C12 0.08(3) 0.102(19) 0.084(19) -0.034(15) 0.016(16) -0.025(17)
C13 0.05(3) 0.056(8) 0.054(8) -0.005(6) -0.009(10) -0.010(11)
C14 0.05(3) 0.060(8) 0.056(8) -0.007(6) -0.009(10) -0.011(11)
C15 0.10(3) 0.064(9) 0.050(9) -0.007(7) -0.004(12) -0.027(14)
C16 0.12(3) 0.066(10) 0.056(8) -0.013(7) 0.002(11) -0.032(12)
C17 0.10(3) 0.055(10) 0.057(8) -0.006(7) -0.004(11) -0.017(12)
C18 0.07(3) 0.055(8) 0.053(7) -0.006(6) 0.001(10) -0.016(10)
C19 0.11(3) 0.070(11) 0.063(9) -0.019(8) 0.001(11) -0.029(13)
C20 0.12(3) 0.080(16) 0.051(10) -0.028(10) -0.003(13) -0.045(16)
C21 0.11(3) 0.079(17) 0.060(14) -0.014(12) -0.001(13) -0.034(14)
C22 0.12(4) 0.071(12) 0.065(13) -0.023(10) -0.005(16) -0.029(15)
C23 0.09(2) 0.064(11) 0.058(9) -0.007(8) 0.007(11) -0.027(12)
C24 0.10(3) 0.067(12) 0.070(14) -0.001(10) 0.005(16) -0.032(14)
C25 0.09(3) 0.066(16) 0.076(15) -0.011(12) 0.010(14) -0.033(14)
C26 0.10(3) 0.102(19) 0.057(10) 0.005(11) 0.006(14) -0.050(16)
C27 0.073(15) 0.070(11) 0.055(11) -0.013(8) -0.001(9) -0.024(10)
C28 0.08(2) 0.080(12) 0.078(10) -0.001(8) -0.007(12) -0.028(13)
C29 0.09(2) 0.11(2) 0.130(19) 0.003(14) -0.022(14) -0.039(15)
C30 0.08(3) 0.077(18) 0.078(10) 0.003(10) -0.019(13) -0.035(18)
C31 0.08(3) 0.077(13) 0.087(13) -0.002(10) -0.013(16) -0.023(15)
C32 0.075(14) 0.087(16) 0.060(8) -0.002(8) -0.007(7) -0.020(10)
C33 0.077(15) 0.087(13) 0.063(10) 0.008(9) -0.013(9) -0.025(11)
C34 0.10(3) 0.090(13) 0.072(14) 0.006(10) -0.012(15) -0.031(12)
C35 0.079(19) 0.102(19) 0.080(14) -0.012(12) -0.010(13) -0.035(15)
C36 0.08(3) 0.097(18) 0.071(10) 0.010(11) -0.016(11) -0.030(16)
C39 0.09(5) 0.074(17) 0.044(7) -0.003(8) 0.010(13) 0.00(3)
C40 0.07(6) 0.05(2) 0.044(7) -0.004(9) 0.002(14) -0.03(4)
C41 0.07(5) 0.079(18) 0.034(7) -0.005(9) -0.007(13) -0.02(3)
C43 0.09(5) 0.070(16) 0.051(10) -0.007(9) 0.008(14) 0.00(3)
C44 0.10(5) 0.10(2) 0.061(12) -0.018(13) 0.003(16) 0.00(3)
C45 0.09(5) 0.071(16) 0.056(12) -0.008(11) 0.000(17) 0.00(3)
C46 0.08(5) 0.062(17) 0.049(13) -0.011(11) 0.011(16) 0.01(3)
C47 0.07(5) 0.089(18) 0.042(8) 0.004(10) -0.011(13) -0.02(3)
C48 0.08(5) 0.11(3) 0.057(14) 0.019(14) -0.018(14) -0.03(3)
C49 0.10(5) 0.105(18) 0.035(12) 0.012(11) -0.015(16) -0.04(3)
C50 0.06(5) 0.11(2) 0.038(10) -0.002(11) -0.020(15) -0.02(3)
C51 0.073(14) 0.077(14) 0.068(9) -0.007(9) -0.009(8) -0.024(10)
C52 0.075(16) 0.087(13) 0.079(11) -0.007(9) -0.015(9) -0.027(11)
C53 0.09(3) 0.092(15) 0.092(14) -0.013(11) -0.022(15) -0.024(15)
C54 0.07(2) 0.091(14) 0.082(14) -0.006(11) -0.010(15) -0.028(13)
C55 0.09(2) 0.11(2) 0.092(13) -0.012(13) -0.007(14) -0.043(16)
C56 0.068(17) 0.079(11) 0.059(9) -0.009(8) -0.004(9) -0.022(10)
C57 0.091(18) 0.104(14) 0.088(13) -0.032(10) 0.010(11) -0.046(12)
C58 0.13(3) 0.130(17) 0.128(16) -0.007(13) -0.018(16) -0.070(17)
C59 0.094(19) 0.15(2) 0.16(2) -0.059(17) 0.003(13) -0.044(14)
C60 0.09(3) 0.130(19) 0.108(14) -0.047(13) -0.001(15) -0.040(18)

loop_
_atom_type_symbol
_atom_type_description
_atom_type_scat_dispersion_real
_atom_type_scat_dispersion_imag
_atom_type_scat_source
C C 0.0010 0.0010 'International Tables Vol C Tables 4.2.6.8 and 6.1.1.4'
H H 0.0000 0.0000 'International Tables Vol C Tables 4.2.6.8 and 6.1.1.4'
Co Co 0.2750 0.5010 'International Tables Vol C Tables 4.2.6.8 and 6.1.1.4'
N N 0.0020 0.0010 'International Tables Vol C Tables 4.2.6.8 and 6.1.1.4'
O O 0.0040 0.0030 'International Tables Vol C Tables 4.2.6.8 and 6.1.1.4'

loop_
_geom_angle_atom_site_label_1
_geom_angle_atom_site_label_2
_geom_angle_atom_site_label_3
_geom_angle
O1 Co1 O2 76.9(11)
O1 Co1 O3 102.1(16)
O1 Co1 N1 95.3(14)
O2 Co1 O3 93.8(10)
O2 Co1 N1 172.1(15)
O3 Co1 N1 88.9(12)
O5 Co1 O1 109.2(13)
O5 Co1 O2 89.4(14)
O5 Co1 O3 148.5(16)
O5 Co1 N1 92.1(18)
O2 Co2 O4 80.8(11)
O2 Co2 O6 89.9(13)
O2 Co2 O7 94.8(9)
O2 Co2 O9 85.2(15)
O4 Co2 O9 96.5(15)
O6 Co2 O4 86.3(14)
O6 Co2 O7 86.2(11)
O6 Co2 O9 173.8(10)
O7 Co2 O4 171.3(10)
O7 Co2 O9 90.5(12)
O11 Co2 O2 173.2(7)
O11 Co2 O4 92.4(11)
O11 Co2 O6 89.6(15)
O11 Co2 O7 92.0(10)
O11 Co2 O9 95.8(14)
O7 Co3 N2 172.7(9)
O8 Co3 O7 78.9(6)
O8 Co3 O10 111.6(16)
O8 Co3 N2 93.9(7)
O10 Co3 O7 90.3(13)
O10 Co3 N2 93.7(19)
O12 Co3 O7 92.0(11)
O12 Co3 O8 130.5(18)
O12 Co3 O10 117.1(14)
O12 Co3 N2 91.6(14)
C13 O1 Co1 119(2)
Co2 O2 Co1 104.5(15)
C14 O2 Co1 115.0(19)
C14 O2 Co2 140.5(17)
C27 O3 Co1 101(3)
C27 O4 Co2 131(4)
C32 O5 Co1 135(3)
C32 O6 Co2 135(5)
Co2 O7 Co3 111.3(8)
C37 O7 Co2 135.6(15)
C37 O7 Co3 112.2(14)
C38 O8 Co3 118.1(12)
C51 O9 Co2 135(4)
C51 O10 Co3 134(5)
C56 O11 Co2 131(2)
C56 O12 Co3 136(3)
C1 N1 Co1 104(4)
C3 N1 Co1 113(2)
C3 N1 C1 109(3)
C3 N1 C5 117(5)
C5 N1 Co1 112.2(17)
C5 N1 C1 100(4)
C7 N2 Co3 110(4)
C9 N2 Co3 109.7(17)
C9 N2 C7 101(3)
C11 N2 Co3 109.2(18)
C11 N2 C7 104(4)
C11 N2 C9 123(5)
N1 C1 H1A 108.2
N1 C1 H1B 108.2
H1A C1 H1B 107.3
C2 C1 N1 117(6)
C2 C1 H1A 108.2
C2 C1 H1B 108.2
C1 C2 H2A 109.5
C1 C2 H2B 109.5
C1 C2 H2C 109.5
H2A C2 H2B 109.5
H2A C2 H2C 109.5
H2B C2 H2C 109.5
N1 C3 H3A 107.7
N1 C3 H3B 107.7
N1 C3 C4 119(5)
H3A C3 H3B 107.1
C4 C3 H3A 107.7
C4 C3 H3B 107.7
C3 C4 H4A 109.5
C3 C4 H4B 109.5
C3 C4 H4C 109.5
H4A C4 H4B 109.5
H4A C4 H4C 109.5
H4B C4 H4C 109.5
N1 C5 H5A 110.4
N1 C5 H5B 110.4
N1 C5 C6 106(4)
H5A C5 H5B 108.6
C6 C5 H5A 110.4
C6 C5 H5B 110.4
C5 C6 H6A 109.5
C5 C6 H6B 109.5
C5 C6 H6C 109.5
H6A C6 H6B 109.5
H6A C6 H6C 109.5
H6B C6 H6C 109.5
N2 C7 H7A 108.1
N2 C7 H7B 108.1
N2 C7 C8 117(3)
H7A C7 H7B 107.3
C8 C7 H7A 108.1
C8 C7 H7B 108.1
C7 C8 H8A 109.5
C7 C8 H8B 109.5
C7 C8 H8C 109.5
H8A C8 H8B 109.5
H8A C8 H8C 109.5
H8B C8 H8C 109.5
N2 C9 H9A 106.6
N2 C9 H9B 106.6
N2 C9 C10 123(3)
H9A C9 H9B 106.6
C10 C9 H9A 106.6
C10 C9 H9B 106.6
C9 C10 H10A 109.5
C9 C10 H10B 109.5
C9 C10 H10C 109.5
H10A C10 H10B 109.5
H10A C10 H10C 109.5
H10B C10 H10C 109.5
N2 C11 H11A 108.7
N2 C11 H11B 108.7
N2 C11 C12 114(4)
H11A C11 H11B 107.6
C12 C11 H11A 108.7
C12 C11 H11B 108.7
C11 C12 H12A 109.5
C11 C12 H12B 109.5
C11 C12 H12C 109.5
H12A C12 H12B 109.5
H12A C12 H12C 109.5
H12B C12 H12C 109.5
O1 C13 C14 111(4)
C18 C13 O1 127(3)
C18 C13 C14 120(3)
O2 C14 C13 117(3)
O2 C14 C15 126(3)
C15 C14 C13 116(5)
C14 C15 H15 119.9
C16 C15 C14 120(3)
C16 C15 H15 119.9
C15 C16 C17 122(3)
C15 C16 C19 122(3)
C17 C16 C19 115(5)
C16 C17 H17 121.1
C16 C17 C18 118(5)
C18 C17 H17 121.1
C13 C18 C17 121(3)
C13 C18 C23 121(3)
C17 C18 C23 115(4)
C20 C19 C16 109(5)
C21 C19 C16 110(4)
C21 C19 C20 108(4)
C21 C19 C22 114(7)
C22 C19 C16 109(4)
C22 C19 C20 107(4)
C19 C20 H20A 109.5
C19 C20 H20B 109.5
C19 C20 H20C 109.5
H20A C20 H20B 109.5
H20A C20 H20C 109.5
H20B C20 H20C 109.5
C19 C21 H21A 109.5
C19 C21 H21B 109.5
C19 C21 H21C 109.5
H21A C21 H21B 109.5
H21A C21 H21C 109.5
H21B C21 H21C 109.5
C19 C22 H22A 109.5
C19 C22 H22B 109.5
C19 C22 H22C 109.5
H22A C22 H22B 109.5
H22A C22 H22C 109.5
H22B C22 H22C 109.5
C24 C23 C18 115(3)
C25 C23 C18 108(2)
C25 C23 C24 105(5)
C25 C23 C26 110(3)
C26 C23 C18 104(5)
C26 C23 C24 114(3)
C23 C24 H24A 109.5
C23 C24 H24B 109.5
C23 C24 H24C 109.5
H24A C24 H24B 109.5
H24A C24 H24C 109.5
H24B C24 H24C 109.5
C23 C25 H25A 109.5
C23 C25 H25B 109.5
C23 C25 H25C 109.5
H25A C25 H25B 109.5
H25A C25 H25C 109.5
H25B C25 H25C 109.5
C23 C26 H26A 109.5
C23 C26 H26B 109.5
C23 C26 H26C 109.5
H26A C26 H26B 109.5
H26A C26 H26C 109.5
H26B C26 H26C 109.5
O3 C27 O4 116(3)
O3 C27 C28 129(5)
O4 C27 C28 113(5)
C27 C28 C29 96(5)
C30 C28 C27 116(3)
C30 C28 C29 104(6)
C31 C28 C27 116(4)
C31 C28 C29 98(5)
C31 C28 C30 120(4)
C28 C29 H29A 109.5
C28 C29 H29B 109.5
C28 C29 H29C 109.5
H29A C29 H29B 109.5
H29A C29 H29C 109.5
H29B C29 H29C 109.5
C28 C30 H30A 109.5
C28 C30 H30B 109.5
C28 C30 H30C 109.5
H30A C30 H30B 109.5
H30A C30 H30C 109.5
H30B C30 H30C 109.5
C28 C31 H31A 109.5
C28 C31 H31B 109.5
C28 C31 H31C 109.5
H31A C31 H31B 109.5
H31A C31 H31C 109.5
H31B C31 H31C 109.5
O5 C32 O6 118(6)
O5 C32 C33 127(4)
O6 C32 C33 112(6)
C32 C33 C36 100(6)
C34 C33 C32 111(4)
C34 C33 C35 112(6)
C34 C33 C36 112(4)
C35 C33 C32 112(5)
C35 C33 C36 109(3)
C33 C34 H34A 109.5
C33 C34 H34B 109.5
C33 C34 H34C 109.5
H34A C34 H34B 109.5
H34A C34 H34C 109.5
H34B C34 H34C 109.5
C33 C35 H35A 109.5
C33 C35 H35B 109.5
C33 C35 H35C 109.5
H35A C35 H35B 109.5
H35A C35 H35C 109.5
H35B C35 H35C 109.5
C33 C36 H36A 109.5
C33 C36 H36B 109.5
C33 C36 H36C 109.5
H36A C36 H36B 109.5
H36A C36 H36C 109.5
H36B C36 H36C 109.5
O7 C37 C38 117(2)
O7 C37 C42 125(2)
C42 C37 C38 117(2)
O8 C38 C37 113(2)
O8 C38 C39 125(2)
C39 C38 C37 119(2)
C38 C39 C43 117(2)
C40 C39 C38 119(2)
C40 C39 C43 122(2)
C39 C40 H40 120.3
C39 C40 C41 119(3)
C41 C40 H40 120.3
C40 C41 C47 115(2)
C42 C41 C40 118(3)
C42 C41 C47 122(2)
C37 C42 H42 122.1
C41 C42 C37 116(3)
C41 C42 H42 122.1
C44 C43 C39 105(5)
C45 C43 C39 109(2)
C45 C43 C44 112(5)
C45 C43 C46 109(5)
C46 C43 C39 109(4)
C46 C43 C44 112(3)
C43 C44 H44A 109.5
C43 C44 H44B 109.5
C43 C44 H44C 109.5
H44A C44 H44B 109.5
H44A C44 H44C 109.5
H44B C44 H44C 109.5
C43 C45 H45A 109.5
C43 C45 H45B 109.5
C43 C45 H45C 109.5
H45A C45 H45B 109.5
H45A C45 H45C 109.5
H45B C45 H45C 109.5
C43 C46 H46A 109.5
C43 C46 H46B 109.5
C43 C46 H46C 109.5
H46A C46 H46B 109.5
H46A C46 H46C 109.5
H46B C46 H46C 109.5
C41 C47 C48 109(5)
C49 C47 C41 107(5)
C49 C47 C48 110(3)
C49 C47 C50 110(6)
C50 C47 C41 110(2)
C50 C47 C48 110(5)
C47 C48 H48A 109.5
C47 C48 H48B 109.5
C47 C48 H48C 109.5
H48A C48 H48B 109.5
H48A C48 H48C 109.5
H48B C48 H48C 109.5
C47 C49 H49A 109.5
C47 C49 H49B 109.5
C47 C49 H49C 109.5
H49A C49 H49B 109.5
H49A C49 H49C 109.5
H49B C49 H49C 109.5
C47 C50 H50A 109.5
C47 C50 H50B 109.5
C47 C50 H50C 109.5
H50A C50 H50B 109.5
H50A C50 H50C 109.5
H50B C50 H50C 109.5
O9 C51 O10 123(7)
O9 C51 C52 115(4)
O10 C51 C52 122(5)
C53 C52 C51 106(4)
C53 C52 C54 111(3)
C54 C52 C51 95(6)
C55 C52 C51 112(4)
C55 C52 C53 116(6)
C55 C52 C54 114(3)
C52 C53 H53A 109.5
C52 C53 H53B 109.5
C52 C53 H53C 109.5
H53A C53 H53B 109.5
H53A C53 H53C 109.5
H53B C53 H53C 109.5
C52 C54 H54A 109.5
C52 C54 H54B 109.5
C52 C54 H54C 109.5
H54A C54 H54B 109.5
H54A C54 H54C 109.5
H54B C54 H54C 109.5
C52 C55 H55A 109.5
C52 C55 H55B 109.5
C52 C55 H55C 109.5
H55A C55 H55B 109.5
H55A C55 H55C 109.5
H55B C55 H55C 109.5
O11 C56 O12 123(7)
O11 C56 C57 113(4)
O12 C56 C57 124(5)
C56 C57 C58 107(7)
C59 C57 C56 114(5)
C59 C57 C58 103(5)
C59 C57 C60 115(8)
C60 C57 C56 113(6)
C60 C57 C58 103(4)
C57 C58 H58A 109.5
C57 C58 H58B 109.5
C57 C58 H58C 109.5
H58A C58 H58B 109.5
H58A C58 H58C 109.5
H58B C58 H58C 109.5
C57 C59 H59A 109.5
C57 C59 H59B 109.5
C57 C59 H59C 109.5
H59A C59 H59B 109.5
H59A C59 H59C 109.5
H59B C59 H59C 109.5
C57 C60 H60A 109.5
C57 C60 H60B 109.5
C57 C60 H60C 109.5
H60A C60 H60B 109.5
H60A C60 H60C 109.5
H60B C60 H60C 109.5

loop_
_geom_bond_atom_site_label_1
_geom_bond_atom_site_label_2
_geom_bond_distance
Co1 O1 1.98(4)
Co1 O2 2.097(19)
Co1 O3 2.11(3)
Co1 O5 1.92(5)
Co1 N1 2.16(3)
Co2 O2 2.06(3)
Co2 O4 2.15(2)
Co2 O6 2.06(4)
Co2 O7 2.090(16)
Co2 O9 2.17(5)
Co2 O11 2.00(3)
Co3 O7 2.128(15)
Co3 O8 1.938(15)
Co3 O10 1.94(7)
Co3 O12 1.82(4)
Co3 N2 2.16(2)
O1 C13 1.30(4)
O2 C14 1.21(6)
O3 C27 1.27(5)
O4 C27 1.30(7)
O5 C32 1.30(8)
O6 C32 1.33(4)
O7 C37 1.27(3)
O8 C38 1.34(3)
O9 C51 1.26(6)
O10 C51 1.33(6)
O11 C56 1.25(6)
O12 C56 1.26(5)
N1 C1 1.53(10)
N1 C3 1.39(6)
N1 C5 1.43(4)
N2 C7 1.42(11)
N2 C9 1.38(4)
N2 C11 1.37(5)
C1 H1A 0.9900
C1 H1B 0.9900
C1 C2 1.49(4)
C2 H2A 0.9800
C2 H2B 0.9800
C2 H2C 0.9800
C3 H3A 0.9900
C3 H3B 0.9900
C3 C4 1.48(4)
C4 H4A 0.9800
C4 H4B 0.9800
C4 H4C 0.9800
C5 H5A 0.9900
C5 H5B 0.9900
C5 C6 1.69(10)
C6 H6A 0.9800
C6 H6B 0.9800
C6 H6C 0.9800
C7 H7A 0.9900
C7 H7B 0.9900
C7 C8 1.45(8)
C8 H8A 0.9800
C8 H8B 0.9800
C8 H8C 0.9800
C9 H9A 0.9900
C9 H9B 0.9900
C9 C10 1.50(3)
C10 H10A 0.9800
C10 H10B 0.9800
C10 H10C 0.9800
C11 H11A 0.9900
C11 H11B 0.9900
C11 C12 1.93(11)
C12 H12A 0.9800
C12 H12B 0.9800
C12 H12C 0.9800
C13 C14 1.50(5)
C13 C18 1.28(6)
C14 C15 1.47(5)
C15 H15 0.9500
C15 C16 1.30(7)
C16 C17 1.43(5)
C16 C19 1.56(6)
C17 H17 0.9500
C17 C18 1.44(5)
C18 C23 1.61(6)
C19 C20 1.56(7)
C19 C21 1.44(14)
C19 C22 1.52(4)
C20 H20A 0.9800
C20 H20B 0.9800
C20 H20C 0.9800
C21 H21A 0.9800
C21 H21B 0.9800
C21 H21C 0.9800
C22 H22A 0.9800
C22 H22B 0.9800
C22 H22C 0.9800
C23 C24 1.60(8)
C23 C25 1.54(5)
C23 C26 1.59(8)
C24 H24A 0.9800
C24 H24B 0.9800
C24 H24C 0.9800
C25 H25A 0.9800
C25 H25B 0.9800
C25 H25C 0.9800
C26 H26A 0.9800
C26 H26B 0.9800
C26 H26C 0.9800
C27 C28 1.46(4)
C28 C29 1.61(14)
C28 C30 1.46(4)
C28 C31 1.36(6)
C29 H29A 0.9800
C29 H29B 0.9800
C29 H29C 0.9800
C30 H30A 0.9800
C30 H30B 0.9800
C30 H30C 0.9800
C31 H31A 0.9800
C31 H31B 0.9800
C31 H31C 0.9800
C32 C33 1.58(13)
C33 C34 1.46(8)
C33 C35 1.54(5)
C33 C36 1.60(4)
C34 H34A 0.9800
C34 H34B 0.9800
C34 H34C 0.9800
C35 H35A 0.9800
C35 H35B 0.9800
C35 H35C 0.9800
C36 H36A 0.9800
C36 H36B 0.9800
C36 H36C 0.9800
C37 C38 1.48(3)
C37 C42 1.45(3)
C38 C39 1.40(3)
C39 C40 1.37(3)
C39 C43 1.62(3)
C40 H40 0.9500
C40 C41 1.44(3)
C41 C42 1.38(3)
C41 C47 1.55(3)
C42 H42 0.9500
C43 C44 1.61(11)
C43 C45 1.49(3)
C43 C46 1.53(9)
C44 H44A 0.9800
C44 H44B 0.9800
C44 H44C 0.9800
C45 H45A 0.9800
C45 H45B 0.9800
C45 H45C 0.9800
C46 H46A 0.9800
C46 H46B 0.9800
C46 H46C 0.9800
C47 C48 1.64(11)
C47 C49 1.47(10)
C47 C50 1.52(4)
C48 H48A 0.9800
C48 H48B 0.9800
C48 H48C 0.9800
C49 H49A 0.9800
C49 H49B 0.9800
C49 H49C 0.9800
C50 H50A 0.9800
C50 H50B 0.9800
C50 H50C 0.9800
C51 C52 1.67(13)
C52 C53 1.51(6)
C52 C54 1.54(5)
C52 C55 1.48(7)
C53 H53A 0.9800
C53 H53B 0.9800
C53 H53C 0.9800
C54 H54A 0.9800
C54 H54B 0.9800
C54 H54C 0.9800
C55 H55A 0.9800
C55 H55B 0.9800
C55 H55C 0.9800
C56 C57 1.52(13)
C57 C58 1.55(5)
C57 C59 1.41(11)
C57 C60 1.49(5)
C58 H58A 0.9800
C58 H58B 0.9800
C58 H58C 0.9800
C59 H59A 0.9800
C59 H59B 0.9800
C59 H59C 0.9800
C60 H60A 0.9800
C60 H60B 0.9800
C60 H60C 0.9800
